data_7008603
loop_
_publ_author_name
'Lewis, Jana A.'
'Tran, Ba L.'
'Puerta, David T.'
'Rumberger, Evan M.'
'Hendrickson, David N.'
'Cohen, Seth M.'

_publ_section_title
;
 Synthesis, structure and spectroscopy of new thiopyrone and
 hydroxypyridinethione transition-metal complexes.
;
_journal_issue 15
_journal_name_full 'Dalton transactions (Cambridge, England : 2003)'
_journal_page_first 2588
_journal_page_last 2596
_journal_paper_doi 10.1039/b505034k
_journal_year 2005
_chemical_formula_sum 'C21 H24 Fe N3 O3 S3'
_chemical_formula_weight 518.46
_chemical_name_systematic
;
?
;
_space_group_IT_number 161
_symmetry_cell_setting rhombohedral
_symmetry_space_group_name_Hall 'R 3 -2"c'
_symmetry_space_group_name_H-M 'R 3 c :H'
_atom_sites_solution_hydrogens geom
_atom_sites_solution_primary direct
_atom_sites_solution_secondary difmap
_audit_creation_method SHELXL-97
_cell_angle_alpha 90.00
_cell_angle_beta 90.00
_cell_angle_gamma 120.00
_cell_formula_units_Z 6
_cell_length_a 15.6574(18)
_cell_length_b 15.6574(18)
_cell_length_c 15.540(4)
_cell_measurement_reflns_used 4831
_cell_measurement_temperature 100(2)
_cell_measurement_theta_max 27.53
_cell_measurement_theta_min 2.60
_cell_volume 3299.3(10)
_computing_cell_refinement 'Bruker SMART'
_computing_data_collection 'Bruker SMART'
_computing_data_reduction 'Bruker SAINT'
_computing_molecular_graphics 'Bruker SHELXTL'
_computing_publication_material 'Bruker SHELXTL'
_computing_structure_refinement 'SHELXL-97 (Sheldrick, 1997)'
_computing_structure_solution 'SHELXS-97 (Sheldrick, 1990)'
_diffrn_ambient_temperature 100(2)
_diffrn_measured_fraction_theta_full 0.996
_diffrn_measured_fraction_theta_max 0.996
_diffrn_measurement_device_type 'CCD area detector'
_diffrn_measurement_method 'phi and omega scans'
_diffrn_radiation_monochromator graphite
_diffrn_radiation_source 'fine-focus sealed tube'
_diffrn_radiation_type MoK\a
_diffrn_radiation_wavelength 0.71073
_diffrn_reflns_av_R_equivalents 0.0356
_diffrn_reflns_av_sigmaI/netI 0.0365
_diffrn_reflns_limit_h_max 13
_diffrn_reflns_limit_h_min -20
_diffrn_reflns_limit_k_max 20
_diffrn_reflns_limit_k_min -20
_diffrn_reflns_limit_l_max 17
_diffrn_reflns_limit_l_min -20
_diffrn_reflns_number 6528
_diffrn_reflns_theta_full 27.53
_diffrn_reflns_theta_max 27.53
_diffrn_reflns_theta_min 2.60
_exptl_absorpt_coefficient_mu 1.000
_exptl_absorpt_correction_T_max 1.000000
_exptl_absorpt_correction_T_min 0.834877
_exptl_absorpt_correction_type multi-scan
_exptl_absorpt_process_details SADABS
_exptl_crystal_colour navy_blue
_exptl_crystal_density_diffrn 1.566
_exptl_crystal_density_meas 0
_exptl_crystal_density_method 'not measured'
_exptl_crystal_description needle
_exptl_crystal_F_000 1614
_exptl_crystal_size_max 0.20
_exptl_crystal_size_mid 0.10
_exptl_crystal_size_min 0.05
_refine_diff_density_max 0.347
_refine_diff_density_min -0.281
_refine_diff_density_rms 0.064
_refine_ls_abs_structure_details 'Flack H D (1983), Acta Cryst. A39, 876-881'
_refine_ls_abs_structure_Flack 0.020(19)
_refine_ls_extinction_method none
_refine_ls_goodness_of_fit_ref 1.161
_refine_ls_hydrogen_treatment mixed
_refine_ls_matrix_type full
_refine_ls_number_parameters 96
_refine_ls_number_reflns 1585
_refine_ls_number_restraints 1
_refine_ls_restrained_S_all 1.160
_refine_ls_R_factor_all 0.0296
_refine_ls_R_factor_gt 0.0281
_refine_ls_shift/su_max 0.001
_refine_ls_shift/su_mean 0.000
_refine_ls_structure_factor_coef Fsqd
_refine_ls_weighting_details 'calc w=1/[\s^2^(Fo^2^)+(0.0289P)^2^+0.0000P] where P=(Fo^2^+2Fc^2^)/3'
_refine_ls_weighting_scheme calc
_refine_ls_wR_factor_gt 0.0608
_refine_ls_wR_factor_ref 0.0612
_reflns_number_gt 1531
_reflns_number_total 1585
_reflns_threshold_expression >2sigma(I)
_cod_data_source_file b505034k.txt
_cod_data_source_block '[Fe(3,4-HOPTO)3]'
_cod_depositor_comments
;
The following automatic conversions were performed:
'_symmetry_cell_setting' value 'Rhombohedral' changed to 'rhombohedral'
according to '/home/saulius/struct/CIF-dictionaries/cif_core.dic'
dictionary named 'cif_core.dic' version 2.4.1 from 2010-06-29.

Automatic conversion script
Id: cif_fix_enum 1527 2010-12-29 10:47:43Z saulius 
;
_cod_original_cell_volume 3299.3(9)
_cod_original_sg_symbol_H-M R3c
_cod_database_code 7008603

loop_
_symmetry_equiv_pos_as_xyz
'x, y, z'
'-y, x-y, z'
'-x+y, -x, z'
'-y, -x, z+1/2'
'-x+y, y, z+1/2'
'x, x-y, z+1/2'
'x+2/3, y+1/3, z+1/3'
'-y+2/3, x-y+1/3, z+1/3'
'-x+y+2/3, -x+1/3, z+1/3'
'-y+2/3, -x+1/3, z+5/6'
'-x+y+2/3, y+1/3, z+5/6'
'x+2/3, x-y+1/3, z+5/6'
'x+1/3, y+2/3, z+2/3'
'-y+1/3, x-y+2/3, z+2/3'
'-x+y+1/3, -x+2/3, z+2/3'
'-y+1/3, -x+2/3, z+7/6'
'-x+y+1/3, y+2/3, z+7/6'
'x+1/3, x-y+2/3, z+7/6'

loop_
_atom_site_label
_atom_site_type_symbol
_atom_site_fract_x
_atom_site_fract_y
_atom_site_fract_z
_atom_site_U_iso_or_equiv
_atom_site_adp_type
_atom_site_occupancy
_atom_site_symmetry_multiplicity
_atom_site_calc_flag
_atom_site_refinement_flags
_atom_site_disorder_assembly
_atom_site_disorder_group
Fe1 Fe 1.0000 1.0000 0.76649(4) 0.01236(12) Uani 1 3 d S . .
S1 S 0.87875(4) 0.87326(4) 0.86476(4) 0.01702(12) Uani 1 1 d . . .
O1 O 0.87671(11) 0.95991(11) 0.69836(9) 0.0141(3) Uani 1 1 d . . .
N1 N 0.61950(14) 0.87031(14) 0.74004(12) 0.0163(4) Uani 1 1 d . . .
C1 C 0.77849(16) 0.87439(15) 0.81983(15) 0.0153(4) Uani 1 1 d . . .
C2 C 0.68754(17) 0.83573(16) 0.86100(15) 0.0179(5) Uani 1 1 d . . .
H2 H 0.6795 0.8097 0.9175 0.021 Uiso 1 1 calc R . .
C3 C 0.60948(17) 0.83512(16) 0.82016(16) 0.0186(5) Uani 1 1 d . . .
H3 H 0.5480 0.8096 0.8489 0.022 Uiso 1 1 calc R . .
C4 C 0.53214(17) 0.8648(2) 0.69838(16) 0.0250(5) Uani 1 1 d . . .
H4A H 0.4745 0.8286 0.7357 0.037 Uiso 1 1 calc R . .
H4B H 0.5202 0.8305 0.6431 0.037 Uiso 1 1 calc R . .
H4C H 0.5437 0.9316 0.6887 0.037 Uiso 1 1 calc R . .
C5 C 0.70722(17) 0.91105(16) 0.69599(14) 0.0146(4) Uani 1 1 d . . .
C6 C 0.70964(17) 0.94574(18) 0.60606(15) 0.0183(5) Uani 1 1 d . . .
H6A H 0.6636 0.8900 0.5703 0.027 Uiso 1 1 calc R . .
H6B H 0.7765 0.9735 0.5828 0.027 Uiso 1 1 calc R . .
H6C H 0.6904 0.9965 0.6060 0.027 Uiso 1 1 calc R . .
C7 C 0.79019(16) 0.91752(16) 0.73661(14) 0.0133(4) Uani 1 1 d . . .

loop_
_atom_site_aniso_label
_atom_site_aniso_U_11
_atom_site_aniso_U_22
_atom_site_aniso_U_33
_atom_site_aniso_U_23
_atom_site_aniso_U_13
_atom_site_aniso_U_12
Fe1 0.01137(15) 0.01137(15) 0.0143(2) 0.000 0.000 0.00569(8)
S1 0.0156(3) 0.0168(3) 0.0178(3) 0.0035(2) -0.0006(2) 0.0075(2)
O1 0.0116(7) 0.0150(7) 0.0159(8) 0.0008(6) 0.0002(6) 0.0069(6)
N1 0.0123(9) 0.0162(9) 0.0202(10) -0.0046(7) -0.0005(7) 0.0069(8)
C1 0.0148(11) 0.0117(10) 0.0194(11) -0.0028(8) -0.0011(9) 0.0067(8)
C2 0.0205(13) 0.0147(10) 0.0155(12) -0.0002(9) 0.0021(9) 0.0065(10)
C3 0.0155(11) 0.0169(11) 0.0208(11) -0.0031(9) 0.0028(9) 0.0062(9)
C4 0.0187(12) 0.0331(14) 0.0270(14) -0.0065(10) -0.0033(10) 0.0158(11)
C5 0.0138(10) 0.0120(10) 0.0188(11) -0.0038(8) -0.0001(8) 0.0070(9)
C6 0.0171(11) 0.0208(11) 0.0186(12) -0.0041(9) -0.0027(8) 0.0107(9)
C7 0.0141(10) 0.0106(10) 0.0155(11) -0.0028(7) 0.0004(8) 0.0064(8)

loop_
_atom_type_symbol
_atom_type_description
_atom_type_scat_dispersion_real
_atom_type_scat_dispersion_imag
_atom_type_scat_source
C C 0.0033 0.0016 'International Tables Vol C Tables 4.2.6.8 and 6.1.1.4'
H H 0.0000 0.0000 'International Tables Vol C Tables 4.2.6.8 and 6.1.1.4'
N N 0.0061 0.0033 'International Tables Vol C Tables 4.2.6.8 and 6.1.1.4'
O O 0.0106 0.0060 'International Tables Vol C Tables 4.2.6.8 and 6.1.1.4'
S S 0.1246 0.1234 'International Tables Vol C Tables 4.2.6.8 and 6.1.1.4'
Fe Fe 0.3463 0.8444 'International Tables Vol C Tables 4.2.6.8 and 6.1.1.4'

loop_
_geom_angle_atom_site_label_1
_geom_angle_atom_site_label_2
_geom_angle_atom_site_label_3
_geom_angle
_geom_angle_site_symmetry_1
_geom_angle_site_symmetry_3
_geom_angle_publ_flag
O1 Fe1 O1 94.74(6) 2_765 3_675 ?
O1 Fe1 O1 94.74(6) 2_765 . ?
O1 Fe1 O1 94.74(6) 3_675 . ?
O1 Fe1 S1 80.93(5) 2_765 2_765 ?
O1 Fe1 S1 99.72(4) 3_675 2_765 ?
O1 Fe1 S1 165.18(5) . 2_765 ?
O1 Fe1 S1 165.19(5) 2_765 3_675 ?
O1 Fe1 S1 80.93(5) 3_675 3_675 ?
O1 Fe1 S1 99.72(4) . 3_675 ?
S1 Fe1 S1 85.82(3) 2_765 3_675 ?
O1 Fe1 S1 99.72(4) 2_765 . ?
O1 Fe1 S1 165.18(5) 3_675 . ?
O1 Fe1 S1 80.93(5) . . ?
S1 Fe1 S1 85.82(3) 2_765 . ?
S1 Fe1 S1 85.82(3) 3_675 . ?
C1 S1 Fe1 94.54(8) . . ?
C7 O1 Fe1 120.41(13) . . ?
C3 N1 C5 122.61(19) . . ?
C3 N1 C4 117.99(19) . . ?
C5 N1 C4 119.4(2) . . ?
C2 C1 C7 118.9(2) . . ?
C2 C1 S1 123.15(18) . . ?
C7 C1 S1 117.97(16) . . ?
C3 C2 C1 120.2(2) . . ?
C3 C2 H2 119.9 . . ?
C1 C2 H2 119.9 . . ?
N1 C3 C2 120.4(2) . . ?
N1 C3 H3 119.8 . . ?
C2 C3 H3 119.8 . . ?
N1 C4 H4A 109.5 . . ?
N1 C4 H4B 109.5 . . ?
H4A C4 H4B 109.5 . . ?
N1 C4 H4C 109.5 . . ?
H4A C4 H4C 109.5 . . ?
H4B C4 H4C 109.5 . . ?
N1 C5 C7 119.0(2) . . ?
N1 C5 C6 118.24(19) . . ?
C7 C5 C6 122.8(2) . . ?
C5 C6 H6A 109.5 . . ?
C5 C6 H6B 109.5 . . ?
H6A C6 H6B 109.5 . . ?
C5 C6 H6C 109.5 . . ?
H6A C6 H6C 109.5 . . ?
H6B C6 H6C 109.5 . . ?
O1 C7 C5 121.10(19) . . ?
O1 C7 C1 120.28(19) . . ?
C5 C7 C1 118.60(19) . . ?

loop_
_geom_bond_atom_site_label_1
_geom_bond_atom_site_label_2
_geom_bond_distance
_geom_bond_site_symmetry_2
_geom_bond_publ_flag
Fe1 O1 2.0073(15) 2_765 ?
Fe1 O1 2.0074(15) 3_675 ?
Fe1 O1 2.0074(15) . ?
Fe1 S1 2.4711(7) 2_765 ?
Fe1 S1 2.4712(7) 3_675 ?
Fe1 S1 2.4712(7) . ?
S1 C1 1.726(2) . ?
O1 C7 1.315(2) . ?
N1 C3 1.339(3) . ?
N1 C5 1.373(3) . ?
N1 C4 1.476(3) . ?
C1 C2 1.393(3) . ?
C1 C7 1.428(3) . ?
C2 C3 1.373(4) . ?
C2 H2 0.9500 . ?
C3 H3 0.9500 . ?
C4 H4A 0.9800 . ?
C4 H4B 0.9800 . ?
C4 H4C 0.9800 . ?
C5 C7 1.402(3) . ?
C5 C6 1.493(3) . ?
C6 H6A 0.9800 . ?
C6 H6B 0.9800 . ?
C6 H6C 0.9800 . ?
